data_4327435
loop_
_publ_author_name
'Konrad Herbst'
'Lutz Dahlenburg'
'Michael Brorson'

_publ_section_title
;
 Synthesis of the New, Cubane-like W3S4Co Cluster Core. Completion of the
 Homologous Series [(\h5-Cp')3M3S4Co(CO)] (M = Cr, Mo, W)
;
_journal_name_full 'Inorganic Chemistry'
_journal_page_first 3327
_journal_page_last 3328
_journal_paper_doi 10.1021/ic049742+
_journal_volume 43
_journal_year 2004
_chemical_compound_source 'synthesis as described'
_chemical_formula_moiety 'C19 H21 Co1 O1 S4 W3'
_chemical_formula_sum 'C19 H21 Co O S4 W3'
_chemical_formula_weight 1004.08
_chemical_name_systematic ?
_space_group_IT_number 14
_symmetry_cell_setting monoclinic
_symmetry_Int_Tables_number 14
_symmetry_space_group_name_Hall '-P 2yn'
_symmetry_space_group_name_H-M 'P 1 21/n 1'
_atom_sites_solution_hydrogens geom
_atom_sites_solution_primary direct
_atom_sites_solution_secondary difmap
_audit_conform_dict_location ftp://ftp.iucr.org/pub/cif_core.dic
_audit_conform_dict_name cif_core.dic
_audit_conform_dict_version 2.2
_audit_creation_date 2004-02-20T14:41:53-00:00
_audit_creation_method 'WinGX routine CIF_UPDATE'
_cell_angle_alpha 90
_cell_angle_beta 91.85(2)
_cell_angle_gamma 90
_cell_formula_units_Z 4
_cell_length_a 8.150(2)
_cell_length_b 18.309(3)
_cell_length_c 15.111(4)
_cell_measurement_reflns_used 25
_cell_measurement_temperature 293(2)
_cell_measurement_theta_max 12.1
_cell_measurement_theta_min 7.3
_cell_measurement_wavelength 0.71073
_cell_volume 2253.7(9)
_computing_cell_refinement 'CAD4 Express (Enraf Nonius, 1994)'
_computing_data_collection 'CAD4 Express (Enraf Nonius, 1994)'
_computing_data_reduction 'XCAD4 (Harms & Wocadlo, 1995)'
_computing_molecular_graphics 'Ortep-3 for Windows (Farrugia, 1997)'
_computing_publication_material 'WinGX publication routines (Farrugia, 1999)'
_computing_structure_refinement 'SHELXL-97 (Sheldrick, 1997)'
_computing_structure_solution 'SIR-97 (Altomare et al., 1999)'
_diffrn_ambient_temperature 293(2)
_diffrn_detector 'scintillation LiI'
_diffrn_detector_dtime 1.195
_diffrn_measured_fraction_theta_full 1
_diffrn_measured_fraction_theta_max 1
_diffrn_measurement_device '\k-geometry diffractometer'
_diffrn_measurement_device_type 'Enraf Nonius CAD4'
_diffrn_measurement_method 'non-profiled omega scans'
_diffrn_orient_matrix_type
;
  x-axis points to radiation source
  the matrix is specified in reciprocal space
;
_diffrn_orient_matrix_UB_11 -0.032095
_diffrn_orient_matrix_UB_12 -0.032206
_diffrn_orient_matrix_UB_13 -0.051122
_diffrn_orient_matrix_UB_21 0.057308
_diffrn_orient_matrix_UB_22 -0.042074
_diffrn_orient_matrix_UB_23 0.02977
_diffrn_orient_matrix_UB_31 -0.103718
_diffrn_orient_matrix_UB_32 -0.013248
_diffrn_orient_matrix_UB_33 0.029732
_diffrn_radiation_monochromator graphite
_diffrn_radiation_probe x-ray
_diffrn_radiation_type MoK\a
_diffrn_radiation_wavelength 0.71073
_diffrn_reflns_av_R_equivalents 0.0265
_diffrn_reflns_av_unetI/netI 0.0426
_diffrn_reflns_limit_h_max 10
_diffrn_reflns_limit_h_min 0
_diffrn_reflns_limit_k_max 22
_diffrn_reflns_limit_k_min 0
_diffrn_reflns_limit_l_max 18
_diffrn_reflns_limit_l_min -18
_diffrn_reflns_number 4824
_diffrn_reflns_theta_full 26.17
_diffrn_reflns_theta_max 26.17
_diffrn_reflns_theta_min 2.22
_diffrn_source 'Enraf Nonius FR590'
_diffrn_standards_decay_% 3
_diffrn_standards_interval_time 60
_diffrn_standards_number 3
_exptl_absorpt_coefficient_mu 16.365
_exptl_absorpt_correction_T_max 0.4342
_exptl_absorpt_correction_T_min 0.0839
_exptl_absorpt_correction_type psi-scan
_exptl_absorpt_process_details
;
North A.C.T., Phillips D.C. & Mathews F.S. (1968) Acta. Cryst. A24, 351
        Number of psi-scan sets used was   2
        Theta correction was applied.
        Averaged transmission function was used.
        No Fourier smoothing was applied.
;
_exptl_crystal_colour 'greenish black'
_exptl_crystal_density_diffrn 2.959
_exptl_crystal_description platelet
_exptl_crystal_F_000 1824
_exptl_crystal_size_max 0.36
_exptl_crystal_size_mid 0.14
_exptl_crystal_size_min 0.05
_refine_diff_density_max 3.377
_refine_diff_density_min -2.173
_refine_diff_density_rms 0.282
_refine_ls_extinction_method none
_refine_ls_goodness_of_fit_ref 1.057
_refine_ls_hydrogen_treatment constr
_refine_ls_matrix_type full
_refine_ls_number_parameters 256
_refine_ls_number_reflns 4502
_refine_ls_number_restraints 0
_refine_ls_restrained_S_all 1.057
_refine_ls_R_factor_all 0.0637
_refine_ls_R_factor_gt 0.042
_refine_ls_shift/su_max 0
_refine_ls_shift/su_mean 0
_refine_ls_structure_factor_coef Fsqd
_refine_ls_weighting_details 'calc w=1/[\s^2^(Fo^2^)+(0.0564P)^2^+10.7780P] where P=(Fo^2^+2Fc^2^)/3'
_refine_ls_weighting_scheme calc
_refine_ls_wR_factor_gt 0.0982
_refine_ls_wR_factor_ref 0.1073
_reflns_number_gt 3573
_reflns_number_total 4502
_reflns_threshold_expression >2sigma(I)
_cod_data_source_file ic0497422Bsi20040228_085728.cif
_cod_data_source_block tops10
_cod_original_sg_symbol_H-M 'P 21/n'
_cod_database_code 4327435
_exptl_absorpt_factor_mur 0.818
_exptl_absorpt_correction_t_ave 0.2595
_diffrn_standards_decay_corr_max 1.053
_diffrn_standards_decay_corr_min 0.997

loop_
_symmetry_equiv_pos_as_xyz
'x, y, z'
'-x+1/2, y+1/2, -z+1/2'
'-x, -y, -z'
'x-1/2, -y-1/2, z-1/2'

loop_
_atom_site_label
_atom_site_type_symbol
_atom_site_fract_x
_atom_site_fract_y
_atom_site_fract_z
_atom_site_U_iso_or_equiv
_atom_site_adp_type
_atom_site_occupancy
_atom_site_symmetry_multiplicity
_atom_site_calc_flag
_atom_site_refinement_flags
W1 W 0.05408(5) 0.24107(3) 0.37095(3) 0.03059(14) Uani 1 1 d .
W2 W 0.00472(6) 0.14081(3) 0.23215(3) 0.02969(13) Uani 1 1 d .
W3 W -0.19833(5) 0.13470(3) 0.38198(3) 0.02763(13) Uani 1 1 d .
Co1 Co -0.22736(19) 0.24833(9) 0.26242(10) 0.0328(4) Uani 1 1 d .
S1 S 0.0854(4) 0.11472(18) 0.37853(18) 0.0340(6) Uani 1 1 d .
S2 S 0.0260(4) 0.26765(18) 0.21932(19) 0.0382(7) Uani 1 1 d .
S3 S -0.2212(4) 0.26030(18) 0.40679(19) 0.0360(7) Uani 1 1 d .
S4 S -0.2836(4) 0.13342(17) 0.23274(18) 0.0328(6) Uani 1 1 d .
O1 O -0.4649(16) 0.3468(8) 0.1807(8) 0.090(4) Uani 1 1 d .
C1 C -0.3683(17) 0.3076(8) 0.2123(9) 0.049(3) Uani 1 1 d .
C2 C 0.1388(17) 0.3543(8) 0.4346(10) 0.051(4) Uani 1 1 d .
C3 C 0.2599(16) 0.3327(8) 0.3757(10) 0.049(3) Uani 1 1 d .
H3 H 0.2882 0.3583 0.3252 0.059 Uiso 1 1 calc R
C4 C 0.3313(17) 0.2672(9) 0.4044(11) 0.058(4) Uani 1 1 d .
H4 H 0.4113 0.2414 0.375 0.07 Uiso 1 1 calc R
C5 C 0.2640(17) 0.2466(8) 0.4840(10) 0.055(4) Uani 1 1 d .
H5 H 0.2921 0.2061 0.5184 0.066 Uiso 1 1 calc R
C6 C 0.1415(16) 0.3009(8) 0.5025(8) 0.044(3) Uani 1 1 d .
H6 H 0.0749 0.3009 0.5513 0.053 Uiso 1 1 calc R
C7 C 0.037(2) 0.4210(9) 0.4357(13) 0.076(5) Uani 1 1 d .
H7A H -0.0684 0.411 0.4087 0.091 Uiso 1 1 calc R
H7B H 0.0904 0.459 0.4034 0.091 Uiso 1 1 calc R
H7C H 0.0245 0.4364 0.4958 0.091 Uiso 1 1 calc R
C8 C 0.0100(17) 0.0375(9) 0.1347(9) 0.054(4) Uani 1 1 d .
C9 C 0.1431(19) 0.0347(8) 0.1922(9) 0.054(4) Uani 1 1 d .
H9 H 0.1607 -0.0016 0.2346 0.065 Uiso 1 1 calc R
C10 C 0.2479(18) 0.0928(10) 0.1791(11) 0.064(5) Uani 1 1 d .
H10 H 0.3465 0.1024 0.2096 0.077 Uiso 1 1 calc R
C11 C 0.174(3) 0.1351(10) 0.1092(11) 0.080(6) Uani 1 1 d .
H11 H 0.2176 0.1768 0.0839 0.096 Uiso 1 1 calc R
C12 C 0.023(2) 0.1017(10) 0.0853(8) 0.059(4) Uani 1 1 d .
H12 H -0.055 0.1193 0.0442 0.071 Uiso 1 1 calc R
C13 C -0.126(3) -0.0185(13) 0.1255(15) 0.120(10) Uani 1 1 d .
H13A H -0.2275 0.0057 0.111 0.144 Uiso 1 1 calc R
H13B H -0.1349 -0.0444 0.1803 0.144 Uiso 1 1 calc R
H13C H -0.1008 -0.0523 0.0792 0.144 Uiso 1 1 calc R
C14 C -0.3672(15) 0.0280(8) 0.4025(8) 0.042(3) Uani 1 1 d .
C15 C -0.4537(14) 0.0895(7) 0.4320(8) 0.039(3) Uani 1 1 d .
H15 H -0.5521 0.1074 0.4077 0.047 Uiso 1 1 calc R
C16 C -0.3646(18) 0.1190(8) 0.5045(8) 0.049(4) Uani 1 1 d .
H16 H -0.3964 0.1589 0.5379 0.059 Uiso 1 1 calc R
C17 C -0.2166(16) 0.0777(8) 0.5189(7) 0.047(3) Uani 1 1 d .
H17 H -0.134 0.0857 0.5617 0.056 Uiso 1 1 calc R
C18 C -0.2238(15) 0.0214(8) 0.4526(8) 0.045(3) Uani 1 1 d .
H18 H -0.1439 -0.0141 0.4448 0.054 Uiso 1 1 calc R
C19 C -0.4217(19) -0.0237(8) 0.3291(10) 0.059(4) Uani 1 1 d .
H19A H -0.422 0.0016 0.2734 0.071 Uiso 1 1 calc R
H19B H -0.5303 -0.0411 0.3399 0.071 Uiso 1 1 calc R
H19C H -0.3473 -0.0643 0.3273 0.071 Uiso 1 1 calc R

loop_
_atom_site_aniso_label
_atom_site_aniso_U_11
_atom_site_aniso_U_22
_atom_site_aniso_U_33
_atom_site_aniso_U_23
_atom_site_aniso_U_13
_atom_site_aniso_U_12
W1 0.0303(2) 0.0292(3) 0.0322(2) 0.00105(19) -0.00110(17) -0.0027(2)
W2 0.0315(2) 0.0295(3) 0.0283(2) 0.00223(18) 0.00354(17) 0.0020(2)
W3 0.0264(2) 0.0294(3) 0.0271(2) 0.00467(18) 0.00043(16) -0.00066(19)
Co1 0.0365(8) 0.0298(9) 0.0319(7) 0.0037(7) -0.0022(6) 0.0059(7)
S1 0.0328(14) 0.0348(17) 0.0345(14) 0.0085(12) -0.0002(11) 0.0061(13)
S2 0.0457(17) 0.0320(17) 0.0371(14) 0.0093(13) 0.0056(12) -0.0021(14)
S3 0.0371(15) 0.0342(18) 0.0368(14) -0.0039(13) 0.0045(12) 0.0051(14)
S4 0.0336(15) 0.0335(17) 0.0310(13) -0.0018(12) -0.0032(11) -0.0014(13)
O1 0.092(9) 0.089(10) 0.088(8) 0.026(7) -0.015(7) 0.046(8)
C1 0.057(8) 0.042(9) 0.046(7) 0.010(6) -0.015(6) 0.015(7)
C2 0.046(8) 0.042(9) 0.063(8) -0.010(7) -0.017(7) -0.008(7)
C3 0.043(7) 0.041(9) 0.064(8) 0.004(7) -0.004(6) -0.018(7)
C4 0.035(7) 0.066(11) 0.074(10) -0.009(8) -0.005(7) -0.010(7)
C5 0.045(8) 0.044(9) 0.074(10) 0.010(8) -0.018(7) -0.003(7)
C6 0.052(8) 0.044(8) 0.036(6) -0.015(6) -0.008(6) -0.010(7)
C7 0.070(11) 0.027(8) 0.131(16) -0.012(9) 0.006(11) 0.003(8)
C8 0.040(7) 0.072(12) 0.052(8) -0.033(8) 0.009(6) -0.005(8)
C9 0.072(10) 0.039(9) 0.051(8) -0.004(6) 0.009(7) 0.029(8)
C10 0.041(8) 0.072(13) 0.080(11) -0.028(9) 0.016(7) 0.018(8)
C11 0.124(17) 0.059(12) 0.059(10) -0.008(9) 0.056(11) -0.001(12)
C12 0.071(10) 0.081(13) 0.026(6) 0.001(7) 0.007(6) 0.028(10)
C13 0.104(16) 0.13(2) 0.128(18) -0.100(17) 0.026(13) -0.022(15)
C14 0.039(7) 0.039(8) 0.048(7) 0.016(6) 0.012(5) -0.020(6)
C15 0.026(6) 0.042(8) 0.051(7) 0.007(6) 0.018(5) -0.005(6)
C16 0.064(9) 0.043(9) 0.041(7) -0.007(6) 0.021(6) -0.008(7)
C17 0.050(8) 0.062(10) 0.029(6) 0.018(6) -0.010(5) -0.012(7)
C18 0.037(7) 0.042(8) 0.055(7) 0.022(6) 0.002(6) 0.000(6)
C19 0.072(10) 0.034(8) 0.073(9) 0.007(7) 0.016(8) -0.028(8)

loop_
_atom_type_symbol
_atom_type_description
_atom_type_scat_dispersion_real
_atom_type_scat_dispersion_imag
_atom_type_scat_source
C C 0.0033 0.0016 'International Tables Vol C Tables 4.2.6.8 and 6.1.1.4'
H H 0 0 'International Tables Vol C Tables 4.2.6.8 and 6.1.1.4'
O O 0.0106 0.006 'International Tables Vol C Tables 4.2.6.8 and 6.1.1.4'
S S 0.1246 0.1234 'International Tables Vol C Tables 4.2.6.8 and 6.1.1.4'
Co Co 0.3494 0.9721 'International Tables Vol C Tables 4.2.6.8 and 6.1.1.4'
W W -0.849 6.8722 'International Tables Vol C Tables 4.2.6.8 and 6.1.1.4'

loop_
_geom_angle_atom_site_label_1
_geom_angle_atom_site_label_2
_geom_angle_atom_site_label_3
_geom_angle
S1 W1 S2 105.13(11)
S1 W1 C4 95.1(4)
S2 W1 C4 103.4(4)
S1 W1 S3 103.96(11)
S2 W1 S3 97.47(11)
C4 W1 S3 147.0(4)
S1 W1 C6 113.0(4)
S2 W1 C6 138.0(4)
C4 W1 C6 57.4(5)
S3 W1 C6 90.1(3)
S1 W1 C3 128.7(4)
S2 W1 C3 86.0(4)
C4 W1 C3 34.4(5)
S3 W1 C3 124.5(4)
C6 W1 C3 56.8(5)
S1 W1 C2 144.7(3)
S2 W1 C2 103.4(4)
C4 W1 C2 58.0(5)
S3 W1 C2 92.5(4)
C6 W1 C2 34.8(5)
C3 W1 C2 34.4(5)
S1 W1 C5 86.1(4)
S2 W1 C5 137.5(4)
C4 W1 C5 34.2(5)
S3 W1 C5 119.8(4)
C6 W1 C5 35.4(5)
C3 W1 C5 57.1(5)
C2 W1 C5 58.7(5)
S1 W1 Co1 99.41(8)
S2 W1 Co1 50.30(9)
C4 W1 Co1 152.5(4)
S3 W1 Co1 49.72(8)
C6 W1 Co1 134.1(3)
C3 W1 Co1 123.6(4)
C2 W1 Co1 114.9(3)
C5 W1 Co1 169.0(4)
S1 W1 W2 53.13(7)
S2 W1 W2 53.04(8)
C4 W1 W2 114.1(4)
S3 W1 W2 98.93(8)
C6 W1 W2 164.9(3)
C3 W1 W2 124.7(4)
C2 W1 W2 154.8(4)
C5 W1 W2 130.3(4)
Co1 W1 W2 59.65(4)
S1 W1 W3 52.77(7)
S2 W1 W3 98.71(8)
C4 W1 W3 145.1(4)
S3 W1 W3 52.50(8)
C6 W1 W3 117.9(3)
C3 W1 W3 174.6(4)
C2 W1 W3 140.8(4)
C5 W1 W3 119.5(4)
Co1 W1 W3 58.81(4)
W2 W1 W3 60.59(2)
C10 W2 C9 34.5(6)
C10 W2 S1 91.8(4)
C9 W2 S1 87.2(4)
C10 W2 S2 106.2(5)
C9 W2 S2 140.1(4)
S1 W2 S2 105.21(11)
C10 W2 C12 58.6(6)
C9 W2 C12 57.0(5)
S1 W2 C12 144.2(4)
S2 W2 C12 102.6(5)
C10 W2 C11 35.5(6)
C9 W2 C11 57.2(6)
S1 W2 C11 125.8(6)
S2 W2 C11 86.1(5)
C12 W2 C11 35.1(6)
C10 W2 S4 147.0(4)
C9 W2 S4 116.3(4)
S1 W2 S4 103.60(10)
S2 W2 S4 97.70(11)
C12 W2 S4 94.5(4)
C11 W2 S4 127.7(6)
C10 W2 C8 57.3(5)
C9 W2 C8 33.6(5)
S1 W2 C8 114.2(4)
S2 W2 C8 136.9(4)
C12 W2 C8 34.3(6)
C11 W2 C8 57.1(6)
S4 W2 C8 89.7(3)
C10 W2 Co1 156.0(5)
C9 W2 Co1 165.7(4)
S1 W2 Co1 99.28(8)
S2 W2 Co1 50.37(9)
C12 W2 Co1 115.9(4)
C11 W2 Co1 125.6(5)
S4 W2 Co1 49.84(8)
C8 W2 Co1 133.3(4)
C10 W2 W1 113.6(4)
C9 W2 W1 132.7(4)
S1 W2 W1 52.92(8)
S2 W2 W1 53.33(7)
C12 W2 W1 153.8(5)
C11 W2 W1 123.1(5)
S4 W2 W1 98.85(7)
C8 W2 W1 165.9(4)
Co1 W2 W1 59.69(4)
C10 W2 W3 141.2(5)
C9 W2 W3 118.1(4)
S1 W2 W3 52.60(7)
S2 W2 W3 98.71(8)
C12 W2 W3 142.8(5)
C11 W2 W3 175.2(5)
S4 W2 W3 52.36(7)
C8 W2 W3 118.6(4)
Co1 W2 W3 58.74(4)
W1 W2 W3 60.31(2)
C17 W3 S4 145.9(4)
C17 W3 S3 106.9(4)
S4 W3 S3 98.15(11)
C17 W3 S1 92.4(3)
S4 W3 S1 103.86(10)
S3 W3 S1 103.94(11)
C17 W3 C18 35.8(5)
S4 W3 C18 113.7(3)
S3 W3 C18 142.0(4)
S1 W3 C18 88.5(3)
C17 W3 C16 35.7(5)
S4 W3 C16 126.8(4)
S3 W3 C16 86.7(4)
S1 W3 C16 126.4(4)
C18 W3 C16 58.1(5)
C17 W3 C15 58.7(4)
S4 W3 C15 93.8(3)
S3 W3 C15 102.4(3)
S1 W3 C15 145.6(3)
C18 W3 C15 57.2(4)
C16 W3 C15 34.5(4)
C17 W3 C14 58.0(4)
S4 W3 C14 87.9(3)
S3 W3 C14 136.6(3)
S1 W3 C14 116.3(3)
C18 W3 C14 33.6(4)
C16 W3 C14 56.9(5)
C15 W3 C14 34.1(4)
C17 W3 Co1 156.0(4)
S4 W3 Co1 50.20(8)
S3 W3 Co1 50.07(8)
S1 W3 Co1 99.61(8)
C18 W3 Co1 163.2(3)
C16 W3 Co1 124.7(4)
C15 W3 Co1 114.3(3)
C14 W3 Co1 131.0(3)
C17 W3 W1 115.3(3)
S4 W3 W1 98.24(8)
S3 W3 W1 52.91(8)
S1 W3 W1 52.34(8)
C18 W3 W1 135.1(3)
C16 W3 W1 124.6(3)
C15 W3 W1 153.8(3)
C14 W3 W1 168.1(3)
Co1 W3 W1 59.47(4)
C17 W3 W2 141.2(4)
S4 W3 W2 52.85(7)
S3 W3 W2 98.05(8)
S1 W3 W2 52.38(7)
C18 W3 W2 117.3(3)
C16 W3 W2 175.2(4)
C15 W3 W2 143.2(3)
C14 W3 W2 118.8(3)
Co1 W3 W2 59.34(4)
W1 W3 W2 59.096(19)
C1 Co1 S3 111.4(5)
C1 Co1 S4 112.3(5)
S3 Co1 S4 107.28(13)
C1 Co1 S2 112.5(5)
S3 Co1 S2 106.57(13)
S4 Co1 S2 106.46(13)
C1 Co1 W3 142.9(5)
S3 Co1 W3 54.91(9)
S4 Co1 W3 54.88(8)
S2 Co1 W3 104.59(10)
C1 Co1 W2 144.6(5)
S3 Co1 W2 103.94(10)
S4 Co1 W2 54.99(8)
S2 Co1 W2 54.43(9)
W3 Co1 W2 61.92(4)
C1 Co1 W1 144.0(5)
S3 Co1 W1 54.93(9)
S4 Co1 W1 103.73(9)
S2 Co1 W1 54.65(8)
W3 Co1 W1 61.72(3)
W2 Co1 W1 60.66(4)
W1 S1 W2 73.95(9)
W1 S1 W3 74.90(9)
W2 S1 W3 75.02(8)
Co1 S2 W2 75.20(11)
Co1 S2 W1 75.06(10)
W2 S2 W1 73.63(9)
Co1 S3 W3 75.02(10)
Co1 S3 W1 75.36(10)
W3 S3 W1 74.59(9)
Co1 S4 W3 74.93(9)
Co1 S4 W2 75.17(10)
W3 S4 W2 74.79(8)
O1 C1 Co1 178.3(15)
C3 C2 C6 105.7(13)
C3 C2 C7 130.1(15)
C6 C2 C7 123.9(15)
C3 C2 W1 72.6(8)
C6 C2 W1 71.9(8)
C7 C2 W1 124.8(10)
C4 C3 C2 109.8(14)
C4 C3 W1 71.9(8)
C2 C3 W1 73.0(8)
C4 C3 H3 125.1
C2 C3 H3 125.1
W1 C3 H3 121.7
C5 C4 C3 109.2(15)
C5 C4 W1 74.2(8)
C3 C4 W1 73.7(8)
C5 C4 H4 125.4
C3 C4 H4 125.4
W1 C4 H4 118.5
C4 C5 C6 106.0(13)
C4 C5 W1 71.7(8)
C6 C5 W1 71.5(7)
C4 C5 H5 127
C6 C5 H5 127
W1 C5 H5 121.7
C2 C6 C5 109.3(13)
C2 C6 W1 73.3(7)
C5 C6 W1 73.1(7)
C2 C6 H6 125.4
C5 C6 H6 125.4
W1 C6 H6 120
C2 C7 H7A 109.5
C2 C7 H7B 109.5
H7A C7 H7B 109.5
C2 C7 H7C 109.5
H7A C7 H7C 109.5
H7B C7 H7C 109.5
C9 C8 C12 107.5(14)
C9 C8 C13 126.6(19)
C12 C8 C13 126.0(17)
C9 C8 W2 70.7(8)
C12 C8 W2 70.6(8)
C13 C8 W2 124.4(10)
C8 C9 C10 111.2(15)
C8 C9 W2 75.7(8)
C10 C9 W2 72.7(8)
C8 C9 H9 124.4
C10 C9 H9 124.4
W2 C9 H9 118.7
C9 C10 C11 106.0(15)
C9 C10 W2 72.8(8)
C11 C10 W2 73.0(9)
C9 C10 H10 127
C11 C10 H10 127
W2 C10 H10 119.2
C12 C11 C10 107.3(16)
C12 C11 W2 72.0(8)
C10 C11 W2 71.5(8)
C12 C11 H11 126.3
C10 C11 H11 126.3
W2 C11 H11 121.9
C8 C12 C11 107.8(14)
C8 C12 W2 75.1(7)
C11 C12 W2 73.0(8)
C8 C12 H12 126.1
C11 C12 H12 126.1
W2 C12 H12 117.8
C8 C13 H13A 109.5
C8 C13 H13B 109.5
H13A C13 H13B 109.5
C8 C13 H13C 109.5
H13A C13 H13C 109.5
H13B C13 H13C 109.5
C18 C14 C15 108.7(12)
C18 C14 C19 124.9(14)
C15 C14 C19 126.4(12)
C18 C14 W3 70.4(7)
C15 C14 W3 71.7(7)
C19 C14 W3 124.5(8)
C16 C15 C14 107.6(12)
C16 C15 W3 71.3(7)
C14 C15 W3 74.1(6)
C16 C15 H15 126.2
C14 C15 H15 126.2
W3 C15 H15 120.2
C15 C16 C17 109.1(12)
C15 C16 W3 74.3(7)
C17 C16 W3 71.3(7)
C15 C16 H16 125.4
C17 C16 H16 125.4
W3 C16 H16 120.7
C16 C17 C18 104.9(11)
C16 C17 W3 72.9(7)
C18 C17 W3 72.8(7)
C16 C17 H17 127.5
C18 C17 H17 127.5
W3 C17 H17 118.9
C14 C18 C17 109.6(13)
C14 C18 W3 76.0(7)
C17 C18 W3 71.3(7)
C14 C18 H18 125.2
C17 C18 H18 125.2
W3 C18 H18 119.2
C14 C19 H19A 109.5
C14 C19 H19B 109.5
H19A C19 H19B 109.5
C14 C19 H19C 109.5
H19A C19 H19C 109.5
H19B C19 H19C 109.5

loop_
_geom_bond_atom_site_label_1
_geom_bond_atom_site_label_2
_geom_bond_distance
W1 S1 2.330(3)
W1 S2 2.346(3)
W1 C4 2.349(13)
W1 S3 2.351(3)
W1 C6 2.360(11)
W1 C3 2.372(13)
W1 C2 2.378(14)
W1 C5 2.381(13)
W1 Co1 2.7795(17)
W1 W2 2.8065(8)
W1 W3 2.8416(8)
W2 C10 2.334(13)
W2 C9 2.335(13)
W2 S1 2.336(3)
W2 S2 2.337(3)
W2 C12 2.340(12)
W2 C11 2.353(14)
W2 S4 2.354(3)
W2 C8 2.399(14)
W2 Co1 2.7781(17)
W2 W3 2.8494(9)
W3 C17 2.325(11)
W3 S4 2.338(3)
W3 S3 2.338(3)
W3 S1 2.343(3)
W3 C18 2.346(13)
W3 C16 2.347(12)
W3 C15 2.385(11)
W3 C14 2.416(12)
W3 Co1 2.7606(16)
Co1 C1 1.736(12)
Co1 S3 2.191(3)
Co1 S4 2.196(4)
Co1 S2 2.213(4)
O1 C1 1.158(16)
C2 C3 1.41(2)
C2 C6 1.42(2)
C2 C7 1.47(2)
C3 C4 1.40(2)
C3 H3 0.93
C4 C5 1.39(2)
C4 H4 0.93
C5 C6 1.44(2)
C5 H5 0.93
C6 H6 0.93
C7 H7A 0.96
C7 H7B 0.96
C7 H7C 0.96
C8 C9 1.369(19)
C8 C12 1.40(2)
C8 C13 1.51(2)
C9 C10 1.38(2)
C9 H9 0.93
C10 C11 1.43(2)
C10 H10 0.93
C11 C12 1.41(2)
C11 H11 0.93
C12 H12 0.93
C13 H13A 0.96
C13 H13B 0.96
C13 H13C 0.96
C14 C18 1.377(16)
C14 C15 1.410(19)
C14 C19 1.513(19)
C15 C16 1.403(18)
C15 H15 0.93
C16 C17 1.43(2)
C16 H16 0.93
C17 C18 1.44(2)
C17 H17 0.93
C18 H18 0.93
C19 H19A 0.96
C19 H19B 0.96
C19 H19C 0.96

loop_
_geom_torsion_atom_site_label_1
_geom_torsion_atom_site_label_2
_geom_torsion_atom_site_label_3
_geom_torsion_atom_site_label_4
_geom_torsion
S1 W1 W2 C10 -73.4(5)
S2 W1 W2 C10 93.2(6)
C4 W1 W2 C10 4.3(7)
S3 W1 W2 C10 -174.2(5)
C6 W1 W2 C10 -48.3(14)
C3 W1 W2 C10 42.1(7)
C2 W1 W2 C10 69.9(10)
C5 W1 W2 C10 -31.7(7)
Co1 W1 W2 C10 154.1(5)
W3 W1 W2 C10 -136.9(5)
S1 W1 W2 C9 -38.6(6)
S2 W1 W2 C9 127.9(6)
C4 W1 W2 C9 39.1(7)
S3 W1 W2 C9 -139.4(6)
C6 W1 W2 C9 -13.6(14)
C3 W1 W2 C9 76.9(7)
C2 W1 W2 C9 104.7(10)
C5 W1 W2 C9 3.1(8)
Co1 W1 W2 C9 -171.1(6)
W3 W1 W2 C9 -102.1(6)
S2 W1 W2 S1 166.54(13)
C4 W1 W2 S1 77.6(5)
S3 W1 W2 S1 -100.80(12)
C6 W1 W2 S1 25.0(13)
C3 W1 W2 S1 115.5(4)
C2 W1 W2 S1 143.3(8)
C5 W1 W2 S1 41.7(5)
Co1 W1 W2 S1 -132.53(10)
W3 W1 W2 S1 -63.55(9)
S1 W1 W2 S2 -166.54(13)
C4 W1 W2 S2 -88.9(5)
S3 W1 W2 S2 92.66(13)
C6 W1 W2 S2 -141.5(13)
C3 W1 W2 S2 -51.1(4)
C2 W1 W2 S2 -23.3(8)
C5 W1 W2 S2 -124.9(5)
Co1 W1 W2 S2 60.93(11)
W3 W1 W2 S2 129.91(10)
S1 W1 W2 C12 -139.9(9)
S2 W1 W2 C12 26.6(9)
C4 W1 W2 C12 -62.3(10)
S3 W1 W2 C12 119.3(9)
C6 W1 W2 C12 -114.9(16)
C3 W1 W2 C12 -24.4(10)
C2 W1 W2 C12 3.4(12)
C5 W1 W2 C12 -98.3(10)
Co1 W1 W2 C12 87.6(9)
W3 W1 W2 C12 156.5(9)
S1 W1 W2 C11 -112.4(6)
S2 W1 W2 C11 54.1(6)
C4 W1 W2 C11 -34.8(8)
S3 W1 W2 C11 146.8(6)
C6 W1 W2 C11 -87.4(14)
C3 W1 W2 C11 3.0(8)
C2 W1 W2 C11 30.8(10)
C5 W1 W2 C11 -70.8(8)
Co1 W1 W2 C11 115.0(6)
W3 W1 W2 C11 -176.0(6)
S1 W1 W2 S4 100.41(12)
S2 W1 W2 S4 -93.05(12)
C4 W1 W2 S4 178.1(5)
S3 W1 W2 S4 -0.39(11)
C6 W1 W2 S4 125.4(13)
C3 W1 W2 S4 -144.1(4)
C2 W1 W2 S4 -116.3(8)
C5 W1 W2 S4 142.1(5)
Co1 W1 W2 S4 -32.12(8)
W3 W1 W2 S4 36.86(8)
S1 W1 W2 C8 -26.1(15)
S2 W1 W2 C8 140.4(15)
C4 W1 W2 C8 51.5(15)
S3 W1 W2 C8 -126.9(15)
C6 W1 W2 C8 -1.1(19)
C3 W1 W2 C8 89.3(15)
C2 W1 W2 C8 117.1(17)
C5 W1 W2 C8 15.5(15)
Co1 W1 W2 C8 -158.7(15)
W3 W1 W2 C8 -89.7(15)
S1 W1 W2 Co1 132.53(10)
S2 W1 W2 Co1 -60.93(11)
C4 W1 W2 Co1 -149.8(5)
S3 W1 W2 Co1 31.73(9)
C6 W1 W2 Co1 157.5(13)
C3 W1 W2 Co1 -112.0(4)
C2 W1 W2 Co1 -84.2(8)
C5 W1 W2 Co1 174.2(5)
W3 W1 W2 Co1 68.98(4)
S1 W1 W2 W3 63.55(9)
S2 W1 W2 W3 -129.91(10)
C4 W1 W2 W3 141.2(5)
S3 W1 W2 W3 -37.25(8)
C6 W1 W2 W3 88.6(13)
C3 W1 W2 W3 179.0(4)
C2 W1 W2 W3 -153.2(8)
C5 W1 W2 W3 105.2(5)
Co1 W1 W2 W3 -68.98(4)
S1 W1 W3 C17 72.1(4)
S2 W1 W3 C17 174.6(4)
C4 W1 W3 C17 45.7(8)
S3 W1 W3 C17 -92.7(4)
C6 W1 W3 C17 -26.6(6)
C3 W1 W3 C17 -35(4)
C2 W1 W3 C17 -61.4(7)
C5 W1 W3 C17 14.0(6)
Co1 W1 W3 C17 -153.4(4)
W2 W1 W3 C17 136.3(4)
S1 W1 W3 S4 -101.18(12)
S2 W1 W3 S4 1.25(11)
C4 W1 W3 S4 -127.7(7)
S3 W1 W3 S4 94.02(12)
C6 W1 W3 S4 160.1(4)
C3 W1 W3 S4 151(4)
C2 W1 W3 S4 125.2(5)
C5 W1 W3 S4 -159.3(5)
Co1 W1 W3 S4 33.24(9)
W2 W1 W3 S4 -37.07(8)
S1 W1 W3 S3 164.80(13)
S2 W1 W3 S3 -92.77(12)
C4 W1 W3 S3 138.3(7)
C6 W1 W3 S3 66.1(4)
C3 W1 W3 S3 57(4)
C2 W1 W3 S3 31.2(6)
C5 W1 W3 S3 106.6(5)
Co1 W1 W3 S3 -60.78(10)
W2 W1 W3 S3 -131.09(9)
S2 W1 W3 S1 102.43(12)
C4 W1 W3 S1 -26.5(7)
S3 W1 W3 S1 -164.80(13)
C6 W1 W3 S1 -98.7(4)
C3 W1 W3 S1 -107(4)
C2 W1 W3 S1 -133.6(6)
C5 W1 W3 S1 -58.2(5)
Co1 W1 W3 S1 134.42(10)
W2 W1 W3 S1 64.11(9)
S1 W1 W3 C18 34.9(5)
S2 W1 W3 C18 137.3(5)
C4 W1 W3 C18 8.4(9)
S3 W1 W3 C18 -129.9(5)
C6 W1 W3 C18 -63.8(6)
C3 W1 W3 C18 -72(4)
C2 W1 W3 C18 -98.7(7)
C5 W1 W3 C18 -23.3(7)
Co1 W1 W3 C18 169.3(5)
W2 W1 W3 C18 99.0(5)
S1 W1 W3 C16 112.3(5)
S2 W1 W3 C16 -145.3(5)
C4 W1 W3 C16 85.8(8)
S3 W1 W3 C16 -52.5(5)
C6 W1 W3 C16 13.5(6)
C3 W1 W3 C16 5(4)
C2 W1 W3 C16 -21.3(7)
C5 W1 W3 C16 54.1(6)
Co1 W1 W3 C16 -113.3(5)
W2 W1 W3 C16 176.4(5)
S1 W1 W3 C15 142.3(7)
S2 W1 W3 C15 -115.3(7)
C4 W1 W3 C15 115.8(10)
S3 W1 W3 C15 -22.5(7)
C6 W1 W3 C15 43.5(8)
C3 W1 W3 C15 35(4)
C2 W1 W3 C15 8.7(9)
C5 W1 W3 C15 84.1(8)
Co1 W1 W3 C15 -83.3(7)
W2 W1 W3 C15 -153.6(7)
S1 W1 W3 C14 19.1(15)
S2 W1 W3 C14 121.5(15)
C4 W1 W3 C14 -7.4(16)
S3 W1 W3 C14 -145.7(15)
C6 W1 W3 C14 -79.6(15)
C3 W1 W3 C14 -88(4)
C2 W1 W3 C14 -114.5(16)
C5 W1 W3 C14 -39.1(16)
Co1 W1 W3 C14 153.5(15)
W2 W1 W3 C14 83.2(15)
S1 W1 W3 Co1 -134.42(10)
S2 W1 W3 Co1 -31.99(9)
C4 W1 W3 Co1 -160.9(7)
S3 W1 W3 Co1 60.78(10)
C6 W1 W3 Co1 126.9(4)
C3 W1 W3 Co1 118(4)
C2 W1 W3 Co1 92.0(5)
C5 W1 W3 Co1 167.4(5)
W2 W1 W3 Co1 -70.31(4)
S1 W1 W3 W2 -64.11(9)
S2 W1 W3 W2 38.32(8)
C4 W1 W3 W2 -90.6(7)
S3 W1 W3 W2 131.09(9)
C6 W1 W3 W2 -162.8(4)
C3 W1 W3 W2 -171(4)
C2 W1 W3 W2 162.3(5)
C5 W1 W3 W2 -122.3(4)
Co1 W1 W3 W2 70.31(4)
C10 W2 W3 C17 -1.3(9)
C9 W2 W3 C17 32.7(7)
S1 W2 W3 C17 -28.8(6)
S2 W2 W3 C17 -131.3(6)
C12 W2 W3 C17 104.1(9)
C11 W2 W3 C17 43(7)
S4 W2 W3 C17 135.6(6)
C8 W2 W3 C17 71.0(7)
Co1 W2 W3 C17 -163.3(6)
W1 W2 W3 C17 -92.8(6)
C10 W2 W3 S4 -137.0(7)
C9 W2 W3 S4 -102.9(5)
S1 W2 W3 S4 -164.42(15)
S2 W2 W3 S4 93.05(13)
C12 W2 W3 S4 -31.5(7)
C11 W2 W3 S4 -93(7)
C8 W2 W3 S4 -64.6(4)
Co1 W2 W3 S4 61.02(10)
W1 W2 W3 S4 131.54(10)
C10 W2 W3 S3 128.9(7)
C9 W2 W3 S3 162.9(5)
S1 W2 W3 S3 101.43(13)
S2 W2 W3 S3 -1.11(11)
C12 W2 W3 S3 -125.7(7)
C11 W2 W3 S3 173(7)
S4 W2 W3 S3 -94.15(12)
C8 W2 W3 S3 -158.8(4)
Co1 W2 W3 S3 -33.13(8)
W1 W2 W3 S3 37.39(8)
C10 W2 W3 S1 27.5(7)
C9 W2 W3 S1 61.5(5)
S2 W2 W3 S1 -102.53(13)
C12 W2 W3 S1 132.9(7)
C11 W2 W3 S1 72(7)
S4 W2 W3 S1 164.42(15)
C8 W2 W3 S1 99.8(4)
Co1 W2 W3 S1 -134.56(11)
W1 W2 W3 S1 -64.04(10)
C10 W2 W3 C18 -36.8(8)
C9 W2 W3 C18 -2.7(6)
S1 W2 W3 C18 -64.2(4)
S2 W2 W3 C18 -166.8(4)
C12 W2 W3 C18 68.7(7)
C11 W2 W3 C18 8(7)
S4 W2 W3 C18 100.2(4)
C8 W2 W3 C18 35.6(6)
Co1 W2 W3 C18 161.2(3)
W1 W2 W3 C18 -128.3(3)
C10 W2 W3 C16 -50(4)
C9 W2 W3 C16 -16(4)
S1 W2 W3 C16 -77(4)
S2 W2 W3 C16 -18E1(4)
C12 W2 W3 C16 56(4)
C11 W2 W3 C16 -5(8)
S4 W2 W3 C16 87(4)
C8 W2 W3 C16 22(4)
Co1 W2 W3 C16 148(4)
W1 W2 W3 C16 -141(4)
C10 W2 W3 C15 -107.6(9)
C9 W2 W3 C15 -73.6(7)
S1 W2 W3 C15 -135.1(6)
S2 W2 W3 C15 122.4(6)
C12 W2 W3 C15 -2.2(9)
C11 W2 W3 C15 -63(7)
S4 W2 W3 C15 29.3(6)
C8 W2 W3 C15 -35.3(7)
Co1 W2 W3 C15 90.3(5)
W1 W2 W3 C15 160.9(5)
C10 W2 W3 C14 -75.0(8)
C9 W2 W3 C14 -40.9(6)
S1 W2 W3 C14 -102.4(4)
S2 W2 W3 C14 155.1(4)
C12 W2 W3 C14 30.5(7)
C11 W2 W3 C14 -31(7)
S4 W2 W3 C14 62.0(4)
C8 W2 W3 C14 -2.6(6)
Co1 W2 W3 C14 123.0(4)
W1 W2 W3 C14 -166.5(4)
C10 W2 W3 Co1 162.0(7)
C9 W2 W3 Co1 -163.9(4)
S1 W2 W3 Co1 134.56(11)
S2 W2 W3 Co1 32.03(9)
C12 W2 W3 Co1 -92.5(7)
C11 W2 W3 Co1 -154(7)
S4 W2 W3 Co1 -61.02(10)
C8 W2 W3 Co1 -125.6(4)
W1 W2 W3 Co1 70.52(4)
C10 W2 W3 W1 91.5(7)
C9 W2 W3 W1 125.5(4)
S1 W2 W3 W1 64.04(10)
S2 W2 W3 W1 -38.49(8)
C12 W2 W3 W1 -163.1(7)
C11 W2 W3 W1 136(7)
S4 W2 W3 W1 -131.54(10)
C8 W2 W3 W1 163.8(4)
Co1 W2 W3 W1 -70.52(4)
C17 W3 Co1 C1 -60.4(11)
S4 W3 Co1 C1 80.6(8)
S3 W3 Co1 C1 -79.1(8)
S1 W3 Co1 C1 -179.3(8)
C18 W3 Co1 C1 62.7(14)
C16 W3 Co1 C1 -31.1(9)
C15 W3 Co1 C1 6.9(9)
C14 W3 Co1 C1 42.7(9)
W1 W3 Co1 C1 -144.3(8)
W2 W3 Co1 C1 145.8(8)
C17 W3 Co1 S3 18.7(8)
S4 W3 Co1 S3 159.72(14)
S1 W3 Co1 S3 -100.19(13)
C18 W3 Co1 S3 141.8(12)
C16 W3 Co1 S3 48.0(4)
C15 W3 Co1 S3 86.0(4)
C14 W3 Co1 S3 121.8(4)
W1 W3 Co1 S3 -65.20(10)
W2 W3 Co1 S3 -135.11(11)
C17 W3 Co1 S4 -141.0(8)
S3 W3 Co1 S4 -159.72(14)
S1 W3 Co1 S4 100.09(13)
C18 W3 Co1 S4 -18.0(12)
C16 W3 Co1 S4 -111.8(4)
C15 W3 Co1 S4 -73.7(4)
C14 W3 Co1 S4 -37.9(4)
W1 W3 Co1 S4 135.08(10)
W2 W3 Co1 S4 65.18(10)
C17 W3 Co1 S2 118.9(8)
S4 W3 Co1 S2 -100.07(14)
S3 W3 Co1 S2 100.21(14)
S1 W3 Co1 S2 0.02(13)
C18 W3 Co1 S2 -118.0(12)
C16 W3 Co1 S2 148.2(4)
C15 W3 Co1 S2 -173.8(4)
C14 W3 Co1 S2 -138.0(4)
W1 W3 Co1 S2 35.01(10)
W2 W3 Co1 S2 -34.90(10)
C17 W3 Co1 W2 153.8(8)
S4 W3 Co1 W2 -65.18(10)
S3 W3 Co1 W2 135.11(11)
S1 W3 Co1 W2 34.92(8)
C18 W3 Co1 W2 -83.1(12)
C16 W3 Co1 W2 -176.9(4)
C15 W3 Co1 W2 -138.9(3)
C14 W3 Co1 W2 -103.1(4)
W1 W3 Co1 W2 69.91(3)
C17 W3 Co1 W1 83.9(8)
S4 W3 Co1 W1 -135.08(10)
S3 W3 Co1 W1 65.20(10)
S1 W3 Co1 W1 -34.99(8)
C18 W3 Co1 W1 -153.0(12)
C16 W3 Co1 W1 113.2(4)
C15 W3 Co1 W1 151.2(3)
C14 W3 Co1 W1 -173.0(4)
W2 W3 Co1 W1 -69.91(3)
C10 W2 Co1 C1 64.2(14)
C9 W2 Co1 C1 -63.1(17)
S1 W2 Co1 C1 -179.2(9)
S2 W2 Co1 C1 78.7(9)
C12 W2 Co1 C1 -6.3(10)
C11 W2 Co1 C1 33.2(11)
S4 W2 Co1 C1 -79.2(9)
C8 W2 Co1 C1 -42.8(11)
W1 W2 Co1 C1 144.3(9)
W3 W2 Co1 C1 -144.2(9)
C10 W2 Co1 S3 -115.1(10)
C9 W2 Co1 S3 117.6(15)
S1 W2 Co1 S3 1.52(13)
S2 W2 Co1 S3 -100.59(14)
C12 W2 Co1 S3 174.4(5)
C11 W2 Co1 S3 -146.1(7)
S4 W2 Co1 S3 101.53(14)
C8 W2 Co1 S3 137.9(6)
W1 W2 Co1 S3 -35.05(10)
W3 W2 Co1 S3 36.51(10)
C10 W2 Co1 S4 143.4(10)
C9 W2 Co1 S4 16.1(15)
S1 W2 Co1 S4 -100.01(12)
S2 W2 Co1 S4 157.88(14)
C12 W2 Co1 S4 72.8(5)
C11 W2 Co1 S4 112.3(7)
C8 W2 Co1 S4 36.4(6)
W1 W2 Co1 S4 -136.58(10)
W3 W2 Co1 S4 -65.01(9)
C10 W2 Co1 S2 -14.5(10)
C9 W2 Co1 S2 -141.8(15)
S1 W2 Co1 S2 102.11(13)
C12 W2 Co1 S2 -85.0(5)
C11 W2 Co1 S2 -45.5(7)
S4 W2 Co1 S2 -157.88(14)
C8 W2 Co1 S2 -121.5(6)
W1 W2 Co1 S2 65.54(10)
W3 W2 Co1 S2 137.11(10)
C10 W2 Co1 W3 -151.6(10)
C9 W2 Co1 W3 81.1(15)
S1 W2 Co1 W3 -35.00(8)
S2 W2 Co1 W3 -137.11(10)
C12 W2 Co1 W3 137.8(5)
C11 W2 Co1 W3 177.4(7)
S4 W2 Co1 W3 65.01(9)
C8 W2 Co1 W3 101.4(5)
W1 W2 Co1 W3 -71.57(3)
C10 W2 Co1 W1 -80.0(10)
C9 W2 Co1 W1 152.7(15)
S1 W2 Co1 W1 36.57(8)
S2 W2 Co1 W1 -65.54(10)
C12 W2 Co1 W1 -150.6(5)
C11 W2 Co1 W1 -111.1(7)
S4 W2 Co1 W1 136.58(10)
C8 W2 Co1 W1 173.0(5)
W3 W2 Co1 W1 71.57(3)
S1 W1 Co1 C1 178.4(8)
S2 W1 Co1 C1 -79.7(8)
C4 W1 Co1 C1 -60.7(12)
S3 W1 Co1 C1 78.1(8)
C6 W1 Co1 C1 43.1(10)
C3 W1 Co1 C1 -31.1(9)
C2 W1 Co1 C1 7.3(9)
C5 W1 Co1 C1 59(2)
W2 W1 Co1 C1 -144.9(8)
W3 W1 Co1 C1 143.2(8)
S1 W1 Co1 S3 100.37(13)
S2 W1 Co1 S3 -157.72(16)
C4 W1 Co1 S3 -138.8(9)
C6 W1 Co1 S3 -35.0(5)
C3 W1 Co1 S3 -109.1(5)
C2 W1 Co1 S3 -70.7(4)
C5 W1 Co1 S3 -19.0(19)
W2 W1 Co1 S3 137.07(12)
W3 W1 Co1 S3 65.18(11)
S1 W1 Co1 S4 -1.28(12)
S2 W1 Co1 S4 100.62(15)
C4 W1 Co1 S4 119.6(9)
S3 W1 Co1 S4 -101.66(14)
C6 W1 Co1 S4 -136.6(5)
C3 W1 Co1 S4 149.2(5)
C2 W1 Co1 S4 -172.4(4)
C5 W1 Co1 S4 -120.7(19)
W2 W1 Co1 S4 35.42(9)
W3 W1 Co1 S4 -36.48(9)
S1 W1 Co1 S2 -101.90(13)
C4 W1 Co1 S2 19.0(9)
S3 W1 Co1 S2 157.72(16)
C6 W1 Co1 S2 122.8(5)
C3 W1 Co1 S2 48.6(5)
C2 W1 Co1 S2 87.0(4)
C5 W1 Co1 S2 138.7(19)
W2 W1 Co1 S2 -65.20(11)
W3 W1 Co1 S2 -137.10(12)
S1 W1 Co1 W3 35.20(8)
S2 W1 Co1 W3 137.10(12)
C4 W1 Co1 W3 156.1(9)
S3 W1 Co1 W3 -65.18(11)
C6 W1 Co1 W3 -100.1(5)
C3 W1 Co1 W3 -174.3(4)
C2 W1 Co1 W3 -135.9(4)
C5 W1 Co1 W3 -84.2(19)
W2 W1 Co1 W3 71.90(3)
S1 W1 Co1 W2 -36.70(8)
S2 W1 Co1 W2 65.20(11)
C4 W1 Co1 W2 84.2(9)
S3 W1 Co1 W2 -137.07(12)
C6 W1 Co1 W2 -172.0(5)
C3 W1 Co1 W2 113.8(4)
C2 W1 Co1 W2 152.2(4)
C5 W1 Co1 W2 -156.1(19)
W3 W1 Co1 W2 -71.90(3)
S2 W1 S1 W2 -11.11(11)
C4 W1 S1 W2 -116.4(4)
S3 W1 S1 W2 90.78(10)
C6 W1 S1 W2 -173.1(4)
C3 W1 S1 W2 -108.2(5)
C2 W1 S1 W2 -153.9(7)
C5 W1 S1 W2 -149.5(4)
Co1 W1 S1 W2 40.14(7)
W3 W1 S1 W2 78.40(7)
S2 W1 S1 W3 -89.51(10)
C4 W1 S1 W3 165.2(4)
S3 W1 S1 W3 12.38(10)
C6 W1 S1 W3 108.5(4)
C3 W1 S1 W3 173.4(4)
C2 W1 S1 W3 127.7(7)
C5 W1 S1 W3 132.1(4)
Co1 W1 S1 W3 -38.27(7)
W2 W1 S1 W3 -78.40(7)
C10 W2 S1 W1 118.5(5)
C9 W2 S1 W1 152.7(4)
S2 W2 S1 W1 11.16(11)
C12 W2 S1 W1 150.9(8)
C11 W2 S1 W1 107.4(6)
S4 W2 S1 W1 -90.89(10)
C8 W2 S1 W1 173.2(4)
Co1 W2 S1 W1 -40.14(8)
W3 W2 S1 W1 -78.25(7)
C10 W2 S1 W3 -163.2(5)
C9 W2 S1 W3 -129.1(4)
S2 W2 S1 W3 89.41(11)
C12 W2 S1 W3 -130.9(8)
C11 W2 S1 W3 -174.3(6)
S4 W2 S1 W3 -12.64(12)
C8 W2 S1 W3 -108.5(4)
Co1 W2 S1 W3 38.11(8)
W1 W2 S1 W3 78.25(7)
C17 W3 S1 W1 -120.5(4)
S4 W3 S1 W1 89.78(10)
S3 W3 S1 W1 -12.44(10)
C18 W3 S1 W1 -156.1(4)
C16 W3 S1 W1 -108.8(4)
C15 W3 S1 W1 -151.4(6)
C14 W3 S1 W1 -175.7(3)
Co1 W3 S1 W1 38.60(7)
W2 W3 S1 W1 77.04(7)
C17 W3 S1 W2 162.4(4)
S4 W3 S1 W2 12.74(12)
S3 W3 S1 W2 -89.48(10)
C18 W3 S1 W2 126.8(4)
C16 W3 S1 W2 174.2(4)
C15 W3 S1 W2 131.5(6)
C14 W3 S1 W2 107.3(3)
Co1 W3 S1 W2 -38.44(8)
W1 W3 S1 W2 -77.04(7)
C1 Co1 S2 W2 -142.1(5)
S3 Co1 S2 W2 95.52(12)
S4 Co1 S2 W2 -18.76(11)
W3 Co1 S2 W2 38.36(8)
W1 Co1 S2 W2 76.63(7)
C1 Co1 S2 W1 141.3(5)
S3 Co1 S2 W1 18.89(13)
S4 Co1 S2 W1 -95.39(11)
W3 Co1 S2 W1 -38.27(9)
W2 Co1 S2 W1 -76.63(7)
C10 W2 S2 Co1 173.9(4)
C9 W2 S2 Co1 166.2(6)
S1 W2 S2 Co1 -89.54(11)
C12 W2 S2 Co1 113.3(4)
C11 W2 S2 Co1 144.4(6)
S4 W2 S2 Co1 16.88(10)
C8 W2 S2 Co1 114.7(5)
W1 W2 S2 Co1 -78.44(9)
W3 W2 S2 Co1 -36.06(8)
C10 W2 S2 W1 -107.6(4)
C9 W2 S2 W1 -115.4(6)
S1 W2 S2 W1 -11.10(11)
C12 W2 S2 W1 -168.3(4)
C11 W2 S2 W1 -137.1(6)
S4 W2 S2 W1 95.32(9)
C8 W2 S2 W1 -166.8(5)
Co1 W2 S2 W1 78.44(9)
W3 W2 S2 W1 42.39(7)
S1 W1 S2 Co1 89.75(11)
C4 W1 S2 Co1 -171.1(4)
S3 W1 S2 Co1 -16.96(12)
C6 W1 S2 Co1 -115.4(5)
C3 W1 S2 Co1 -141.2(4)
C2 W1 S2 Co1 -111.3(4)
C5 W1 S2 Co1 -169.3(6)
W2 W1 S2 Co1 78.63(9)
W3 W1 S2 Co1 36.10(9)
S1 W1 S2 W2 11.12(11)
C4 W1 S2 W2 110.2(4)
S3 W1 S2 W2 -95.58(10)
C6 W1 S2 W2 166.0(5)
C3 W1 S2 W2 140.1(4)
C2 W1 S2 W2 170.1(4)
C5 W1 S2 W2 112.1(6)
Co1 W1 S2 W2 -78.63(9)
W3 W1 S2 W2 -42.53(7)
C1 Co1 S3 W3 140.5(6)
S4 Co1 S3 W3 17.27(12)
S2 Co1 S3 W3 -96.44(12)
W2 Co1 S3 W3 -39.91(8)
W1 Co1 S3 W3 -77.62(7)
C1 Co1 S3 W1 -141.9(6)
S4 Co1 S3 W1 94.90(12)
S2 Co1 S3 W1 -18.82(13)
W3 Co1 S3 W1 77.62(7)
W2 Co1 S3 W1 37.71(9)
C17 W3 S3 Co1 -172.2(3)
S4 W3 S3 Co1 -15.61(11)
S1 W3 S3 Co1 90.94(11)
C18 W3 S3 Co1 -163.1(5)
C16 W3 S3 Co1 -142.3(4)
C15 W3 S3 Co1 -111.4(3)
C14 W3 S3 Co1 -111.2(4)
W1 W3 S3 Co1 78.60(9)
W2 W3 S3 Co1 37.82(8)
C17 W3 S3 W1 109.2(3)
S4 W3 S3 W1 -94.20(9)
S1 W3 S3 W1 12.35(10)
C18 W3 S3 W1 118.3(5)
C16 W3 S3 W1 139.1(4)
C15 W3 S3 W1 170.0(3)
C14 W3 S3 W1 170.2(4)
Co1 W3 S3 W1 -78.60(9)
W2 W3 S3 W1 -40.78(7)
S1 W1 S3 Co1 -90.58(11)
S2 W1 S3 Co1 17.11(12)
C4 W1 S3 Co1 146.1(8)
C6 W1 S3 Co1 155.7(4)
C3 W1 S3 Co1 107.3(4)
C2 W1 S3 Co1 121.0(4)
C5 W1 S3 Co1 175.9(4)
W2 W1 S3 Co1 -36.51(9)
W3 W1 S3 Co1 -78.16(9)
S1 W1 S3 W3 -12.42(10)
S2 W1 S3 W3 95.27(10)
C4 W1 S3 W3 -135.7(8)
C6 W1 S3 W3 -126.1(3)
C3 W1 S3 W3 -174.5(4)
C2 W1 S3 W3 -160.9(4)
C5 W1 S3 W3 -105.9(4)
Co1 W1 S3 W3 78.16(9)
W2 W1 S3 W3 41.65(7)
C1 Co1 S4 W3 -140.0(5)
S3 Co1 S4 W3 -17.28(12)
S2 Co1 S4 W3 96.51(11)
W2 Co1 S4 W3 77.89(7)
W1 Co1 S4 W3 39.80(8)
C1 Co1 S4 W2 142.1(5)
S3 Co1 S4 W2 -95.17(11)
S2 Co1 S4 W2 18.62(11)
W3 Co1 S4 W2 -77.89(7)
W1 Co1 S4 W2 -38.09(8)
C17 W3 S4 Co1 152.9(7)
S3 W3 S4 Co1 15.58(11)
S1 W3 S4 Co1 -91.04(11)
C18 W3 S4 Co1 174.4(4)
C16 W3 S4 Co1 107.6(5)
C15 W3 S4 Co1 118.7(3)
C14 W3 S4 Co1 152.4(3)
W1 W3 S4 Co1 -37.92(8)
W2 W3 S4 Co1 -78.38(9)
C17 W3 S4 W2 -128.8(7)
S3 W3 S4 W2 93.96(10)
S1 W3 S4 W2 -12.66(12)
C18 W3 S4 W2 -107.2(4)
C16 W3 S4 W2 -174.0(4)
C15 W3 S4 W2 -162.9(3)
C14 W3 S4 W2 -129.2(3)
Co1 W3 S4 W2 78.38(9)
W1 W3 S4 W2 40.46(7)
C10 W2 S4 Co1 -153.6(9)
C9 W2 S4 Co1 -175.6(4)
S1 W2 S4 Co1 90.75(11)
S2 W2 S4 Co1 -17.02(11)
C12 W2 S4 Co1 -120.4(4)
C11 W2 S4 Co1 -108.0(6)
C8 W2 S4 Co1 -154.4(4)
W1 W2 S4 Co1 36.91(8)
W3 W2 S4 Co1 78.07(8)
C10 W2 S4 W3 128.3(9)
C9 W2 S4 W3 106.3(4)
S1 W2 S4 W3 12.68(12)
S2 W2 S4 W3 -95.08(10)
C12 W2 S4 W3 161.5(4)
C11 W2 S4 W3 173.9(6)
C8 W2 S4 W3 127.5(4)
Co1 W2 S4 W3 -78.07(8)
W1 W2 S4 W3 -41.15(7)
S3 Co1 C1 O1 -4E1(5)
S4 Co1 C1 O1 8E1(5)
S2 Co1 C1 O1 -16E1(5)
W3 Co1 C1 O1 2E1(5)
W2 Co1 C1 O1 14E1(5)
W1 Co1 C1 O1 -10E1(5)
S1 W1 C2 C3 81.5(10)
S2 W1 C2 C3 -61.6(8)
C4 W1 C2 C3 36.0(9)
S3 W1 C2 C3 -159.9(8)
C6 W1 C2 C3 113.6(12)
C5 W1 C2 C3 76.3(9)
Co1 W1 C2 C3 -113.8(8)
W2 W1 C2 C3 -42.7(13)
W3 W1 C2 C3 175.8(6)
S1 W1 C2 C6 -32.1(12)
S2 W1 C2 C6 -175.2(7)
C4 W1 C2 C6 -77.6(9)
S3 W1 C2 C6 86.5(8)
C3 W1 C2 C6 -113.6(12)
C5 W1 C2 C6 -37.3(8)
Co1 W1 C2 C6 132.6(7)
W2 W1 C2 C6 -156.3(7)
W3 W1 C2 C6 62.2(10)
S1 W1 C2 C7 -151.2(11)
S2 W1 C2 C7 65.6(15)
C4 W1 C2 C7 163.2(16)
S3 W1 C2 C7 -32.7(14)
C6 W1 C2 C7 -119.2(18)
C3 W1 C2 C7 127.2(18)
C5 W1 C2 C7 -156.5(17)
Co1 W1 C2 C7 13.4(16)
W2 W1 C2 C7 84.6(17)
W3 W1 C2 C7 -57.0(16)
C6 C2 C3 C4 1.9(15)
C7 C2 C3 C4 175.9(14)
W1 C2 C3 C4 -62.9(10)
C6 C2 C3 W1 64.8(9)
C7 C2 C3 W1 -121.2(15)
S1 W1 C3 C4 -14.7(11)
S2 W1 C3 C4 -120.9(9)
S3 W1 C3 C4 142.8(8)
C6 W1 C3 C4 79.5(10)
C2 W1 C3 C4 118.2(13)
C5 W1 C3 C4 36.9(9)
Co1 W1 C3 C4 -156.2(8)
W2 W1 C3 C4 -82.3(10)
W3 W1 C3 C4 89(4)
S1 W1 C3 C2 -132.9(7)
S2 W1 C3 C2 120.9(8)
C4 W1 C3 C2 -118.2(13)
S3 W1 C3 C2 24.6(10)
C6 W1 C3 C2 -38.7(8)
C5 W1 C3 C2 -81.3(9)
Co1 W1 C3 C2 85.6(9)
W2 W1 C3 C2 159.5(7)
W3 W1 C3 C2 -30(4)
C2 C3 C4 C5 -2.6(17)
W1 C3 C4 C5 -66.2(10)
C2 C3 C4 W1 63.6(10)
S1 W1 C4 C5 -75.4(10)
S2 W1 C4 C5 177.7(9)
S3 W1 C4 C5 50.1(14)
C6 W1 C4 C5 38.7(9)
C3 W1 C4 C5 116.1(14)
C2 W1 C4 C5 80.1(10)
Co1 W1 C4 C5 162.9(7)
W2 W1 C4 C5 -127.1(9)
W3 W1 C4 C5 -54.5(13)
S1 W1 C4 C3 168.5(9)
S2 W1 C4 C3 61.6(9)
S3 W1 C4 C3 -66.0(13)
C6 W1 C4 C3 -77.4(10)
C2 W1 C4 C3 -36.0(9)
C5 W1 C4 C3 -116.1(14)
Co1 W1 C4 C3 46.8(15)
W2 W1 C4 C3 116.8(9)
W3 W1 C4 C3 -170.6(6)
C3 C4 C5 C6 2.2(16)
W1 C4 C5 C6 -63.7(9)
C3 C4 C5 W1 65.9(10)
S1 W1 C5 C4 105.0(10)
S2 W1 C5 C4 -3.3(13)
S3 W1 C5 C4 -151.2(9)
C6 W1 C5 C4 -114.6(13)
C3 W1 C5 C4 -37.2(10)
C2 W1 C5 C4 -78.1(10)
Co1 W1 C5 C4 -134.5(17)
W2 W1 C5 C4 72.8(11)
W3 W1 C5 C4 147.7(9)
S1 W1 C5 C6 -140.4(8)
S2 W1 C5 C6 111.4(8)
C4 W1 C5 C6 114.6(13)
S3 W1 C5 C6 -36.5(9)
C3 W1 C5 C6 77.5(9)
C2 W1 C5 C6 36.6(8)
Co1 W1 C5 C6 -20(2)
W2 W1 C5 C6 -172.6(6)
W3 W1 C5 C6 -97.7(8)
C3 C2 C6 C5 -0.5(14)
C7 C2 C6 C5 -175.0(13)
W1 C2 C6 C5 64.7(9)
C3 C2 C6 W1 -65.2(9)
C7 C2 C6 W1 120.3(13)
C4 C5 C6 C2 -1.0(15)
W1 C5 C6 C2 -64.9(9)
C4 C5 C6 W1 63.8(10)
S1 W1 C6 C2 160.5(7)
S2 W1 C6 C2 7.0(11)
C4 W1 C6 C2 79.5(10)
S3 W1 C6 C2 -94.3(8)
C3 W1 C6 C2 38.3(8)
C5 W1 C6 C2 116.8(12)
Co1 W1 C6 C2 -68.4(9)
W2 W1 C6 C2 139.0(11)
W3 W1 C6 C2 -140.8(7)
S1 W1 C6 C5 43.7(9)
S2 W1 C6 C5 -109.8(8)
C4 W1 C6 C5 -37.3(9)
S3 W1 C6 C5 148.9(8)
C3 W1 C6 C5 -78.5(9)
C2 W1 C6 C5 -116.8(12)
Co1 W1 C6 C5 174.8(7)
W2 W1 C6 C5 22.1(18)
W3 W1 C6 C5 102.4(8)
C10 W2 C8 C9 36.4(10)
S1 W2 C8 C9 -39.3(10)
S2 W2 C8 C9 114.9(10)
C12 W2 C8 C9 117.4(14)
C11 W2 C8 C9 78.9(11)
S4 W2 C8 C9 -144.1(10)
Co1 W2 C8 C9 -171.1(8)
W1 W2 C8 C9 -17(2)
W3 W2 C8 C9 -98.4(9)
C10 W2 C8 C12 -81.0(10)
C9 W2 C8 C12 -117.4(14)
S1 W2 C8 C12 -156.7(8)
S2 W2 C8 C12 -2.5(11)
C11 W2 C8 C12 -38.5(10)
S4 W2 C8 C12 98.5(9)
Co1 W2 C8 C12 71.5(10)
W1 W2 C8 C12 -134.1(14)
W3 W2 C8 C12 144.1(8)
C10 W2 C8 C13 158(2)
C9 W2 C8 C13 122(2)
S1 W2 C8 C13 82.4(17)
S2 W2 C8 C13 -123.4(16)
C12 W2 C8 C13 -121(2)
C11 W2 C8 C13 -159(2)
S4 W2 C8 C13 -22.4(17)
Co1 W2 C8 C13 -49.4(19)
W1 W2 C8 C13 105.1(19)
W3 W2 C8 C13 23.3(18)
C12 C8 C9 C10 -3.4(16)
C13 C8 C9 C10 176.3(14)
W2 C8 C9 C10 -64.7(10)
C12 C8 C9 W2 61.3(10)
C13 C8 C9 W2 -119.0(14)
C10 W2 C9 C8 -118.0(14)
S1 W2 C9 C8 144.7(10)
S2 W2 C9 C8 -104.8(10)
C12 W2 C9 C8 -36.6(9)
C11 W2 C9 C8 -78.7(11)
S4 W2 C9 C8 40.9(10)
Co1 W2 C9 C8 27(2)
W1 W2 C9 C8 174.5(7)
W3 W2 C9 C8 100.3(9)
S1 W2 C9 C10 -97.4(9)
S2 W2 C9 C10 13.2(12)
C12 W2 C9 C10 81.4(11)
C11 W2 C9 C10 39.3(10)
S4 W2 C9 C10 158.8(9)
C8 W2 C9 C10 118.0(14)
Co1 W2 C9 C10 145.2(13)
W1 W2 C9 C10 -67.5(11)
W3 W2 C9 C10 -141.7(9)
C8 C9 C10 C11 0.6(16)
W2 C9 C10 C11 -66.0(10)
C8 C9 C10 W2 66.6(10)
S1 W2 C10 C9 82.3(9)
S2 W2 C10 C9 -171.2(8)
C12 W2 C10 C9 -76.1(10)
C11 W2 C10 C9 -113.3(14)
S4 W2 C10 C9 -36.4(15)
C8 W2 C10 C9 -35.5(9)
Co1 W2 C10 C9 -159.7(7)
W1 W2 C10 C9 132.2(8)
W3 W2 C10 C9 60.8(12)
C9 W2 C10 C11 113.3(14)
S1 W2 C10 C11 -164.3(11)
S2 W2 C10 C11 -57.9(11)
C12 W2 C10 C11 37.2(10)
S4 W2 C10 C11 76.9(15)
C8 W2 C10 C11 77.9(11)
Co1 W2 C10 C11 -46.3(16)
W1 W2 C10 C11 -114.4(10)
W3 W2 C10 C11 174.2(9)
C9 C10 C11 C12 2.4(16)
W2 C10 C11 C12 -63.5(11)
C9 C10 C11 W2 65.9(10)
C10 W2 C11 C12 116.0(16)
C9 W2 C11 C12 77.9(11)
S1 W2 C11 C12 135.5(10)
S2 W2 C11 C12 -118.6(11)
S4 W2 C11 C12 -21.8(13)
C8 W2 C11 C12 37.7(9)
Co1 W2 C11 C12 -85.1(11)
W1 W2 C11 C12 -159.2(8)
W3 W2 C11 C12 67(7)
C9 W2 C11 C10 -38.2(10)
S1 W2 C11 C10 19.4(13)
S2 W2 C11 C10 125.4(11)
C12 W2 C11 C10 -116.0(16)
S4 W2 C11 C10 -137.9(10)
C8 W2 C11 C10 -78.4(11)
Co1 W2 C11 C10 158.8(9)
W1 W2 C11 C10 84.7(11)
W3 W2 C11 C10 -49(7)
C9 C8 C12 C11 4.8(16)
C13 C8 C12 C11 -174.9(14)
W2 C8 C12 C11 66.2(10)
C9 C8 C12 W2 -61.4(10)
C13 C8 C12 W2 118.9(14)
C10 C11 C12 C8 -4.4(16)
W2 C11 C12 C8 -67.6(10)
C10 C11 C12 W2 63.2(10)
C10 W2 C12 C8 76.8(10)
C9 W2 C12 C8 35.8(9)
S1 W2 C12 C8 38.0(14)
S2 W2 C12 C8 178.2(8)
C11 W2 C12 C8 114.4(14)
S4 W2 C12 C8 -82.8(9)
Co1 W2 C12 C8 -129.9(8)
W1 W2 C12 C8 156.6(7)
W3 W2 C12 C8 -58.3(11)
C10 W2 C12 C11 -37.6(11)
C9 W2 C12 C11 -78.5(11)
S1 W2 C12 C11 -76.4(14)
S2 W2 C12 C11 63.9(11)
S4 W2 C12 C11 162.8(11)
C8 W2 C12 C11 -114.4(14)
Co1 W2 C12 C11 115.7(10)
W1 W2 C12 C11 42.3(15)
W3 W2 C12 C11 -172.6(9)
C17 W3 C14 C18 -38.1(8)
S4 W3 C14 C18 141.6(8)
S3 W3 C14 C18 -118.8(8)
S1 W3 C14 C18 37.2(9)
C16 W3 C14 C18 -80.8(9)
C15 W3 C14 C18 -118.4(11)
Co1 W3 C14 C18 169.8(7)
W1 W3 C14 C18 20(2)
W2 W3 C14 C18 96.8(8)
C17 W3 C14 C15 80.3(8)
S4 W3 C14 C15 -100.0(7)
S3 W3 C14 C15 -0.4(9)
S1 W3 C14 C15 155.6(6)
C18 W3 C14 C15 118.4(11)
C16 W3 C14 C15 37.6(8)
Co1 W3 C14 C15 -71.8(8)
W1 W3 C14 C15 138.8(13)
W2 W3 C14 C15 -144.8(6)
C17 W3 C14 C19 -157.6(14)
S4 W3 C14 C19 22.1(12)
S3 W3 C14 C19 121.7(11)
S1 W3 C14 C19 -82.4(12)
C18 W3 C14 C19 -119.5(16)
C16 W3 C14 C19 159.7(14)
C15 W3 C14 C19 122.1(15)
Co1 W3 C14 C19 50.2(14)
W1 W3 C14 C19 -99.1(17)
W2 W3 C14 C19 -22.7(13)
C18 C14 C15 C16 -2.8(13)
C19 C14 C15 C16 176.3(11)
W3 C14 C15 C16 -63.9(8)
C18 C14 C15 W3 61.0(8)
C19 C14 C15 W3 -119.8(12)
C17 W3 C15 C16 37.5(9)
S4 W3 C15 C16 -164.1(8)
S3 W3 C15 C16 -64.9(8)
S1 W3 C15 C16 74.4(10)
C18 W3 C15 C16 80.0(9)
C14 W3 C15 C16 115.4(12)
Co1 W3 C15 C16 -116.5(8)
W1 W3 C15 C16 -46.7(12)
W2 W3 C15 C16 172.8(7)
C17 W3 C15 C14 -77.9(8)
S4 W3 C15 C14 80.5(7)
S3 W3 C15 C14 179.7(7)
S1 W3 C15 C14 -41.0(10)
C18 W3 C15 C14 -35.4(7)
C16 W3 C15 C14 -115.4(12)
Co1 W3 C15 C14 128.1(7)
W1 W3 C15 C14 -162.0(6)
W2 W3 C15 C14 57.5(9)
C14 C15 C16 C17 2.5(14)
W3 C15 C16 C17 -63.3(9)
C14 C15 C16 W3 65.8(8)
C17 W3 C16 C15 -117.0(12)
S4 W3 C16 C15 19.9(10)
S3 W3 C16 C15 117.7(8)
S1 W3 C16 C15 -137.4(7)
C18 W3 C16 C15 -77.3(9)
C14 W3 C16 C15 -37.3(8)
Co1 W3 C16 C15 82.9(8)
W1 W3 C16 C15 157.0(7)
W2 W3 C16 C15 -64(5)
S4 W3 C16 C17 137.0(7)
S3 W3 C16 C17 -125.3(8)
S1 W3 C16 C17 -20.4(10)
C18 W3 C16 C17 39.7(8)
C15 W3 C16 C17 117.0(12)
C14 W3 C16 C17 79.8(9)
Co1 W3 C16 C17 -160.1(7)
W1 W3 C16 C17 -86.0(8)
W2 W3 C16 C17 53(5)
C15 C16 C17 C18 -1.2(14)
W3 C16 C17 C18 -66.3(8)
C15 C16 C17 W3 65.1(9)
S4 W3 C17 C16 -77.1(11)
S3 W3 C17 C16 58.4(8)
S1 W3 C17 C16 163.7(8)
C18 W3 C17 C16 -112.1(11)
C15 W3 C17 C16 -36.1(8)
C14 W3 C17 C16 -76.5(8)
Co1 W3 C17 C16 43.5(13)
W1 W3 C17 C16 114.8(7)
W2 W3 C17 C16 -173.9(6)
S4 W3 C17 C18 35.1(11)
S3 W3 C17 C18 170.5(7)
S1 W3 C17 C18 -84.1(7)
C16 W3 C17 C18 112.1(11)
C15 W3 C17 C18 76.0(8)
C14 W3 C17 C18 35.7(7)
Co1 W3 C17 C18 155.6(6)
W1 W3 C17 C18 -133.1(6)
W2 W3 C17 C18 -61.7(9)
C15 C14 C18 C17 2.1(14)
C19 C14 C18 C17 -177.1(11)
W3 C14 C18 C17 64.0(9)
C15 C14 C18 W3 -61.8(8)
C19 C14 C18 W3 119.0(11)
C16 C17 C18 C14 -0.6(14)
W3 C17 C18 C14 -67.0(9)
C16 C17 C18 W3 66.4(8)
C17 W3 C18 C14 116.7(12)
S4 W3 C18 C14 -42.7(9)
S3 W3 C18 C14 101.8(8)
S1 W3 C18 C14 -147.2(8)
C16 W3 C18 C14 77.0(9)
C15 W3 C18 C14 36.0(8)
Co1 W3 C18 C14 -27.7(17)
W1 W3 C18 C14 -174.2(6)
W2 W3 C18 C14 -101.7(8)
S4 W3 C18 C17 -159.4(7)
S3 W3 C18 C17 -14.9(10)
S1 W3 C18 C17 96.1(7)
C16 W3 C18 C17 -39.6(8)
C15 W3 C18 C17 -80.7(8)
C14 W3 C18 C17 -116.7(12)
Co1 W3 C18 C17 -144.4(10)
W1 W3 C18 C17 69.2(9)
W2 W3 C18 C17 141.7(7)
